data_4082444
loop_
_publ_author_name
'Miloserdov, Fedor M.'
'McMullin, Claire L.'
'Belmonte, Marta Mart\?\'inez'
'Benet-Buchholz, Jordi'
'Bakhmutov, Vladimir I.'
'Macgregor, Stuart A.'
'Grushin, Vladimir V.'

_publ_section_title
;
 The Challenge of Palladium-Catalyzed Aromatic Azidocarbonylation: From
 Mechanistic and Catalyst Deactivation Studies to a Highly Efficient
 Process
;
_journal_issue 3
_journal_name_full Organometallics
_journal_page_first 736
_journal_paper_doi 10.1021/om401126m
_journal_volume 33
_journal_year 2014
_chemical_formula_sum 'C44 H39 O3 P2 Pd'
_chemical_formula_weight 784.09
_chemical_name_systematic
; 
 ? 
;
_space_group_IT_number 14
_symmetry_cell_setting monoclinic
_symmetry_space_group_name_Hall '-P 2ybc'
_symmetry_space_group_name_H-M 'P 1 21/c 1'
_atom_sites_solution_hydrogens geom
_atom_sites_solution_primary direct
_atom_sites_solution_secondary difmap
_audit_creation_method SHELXL-97
_cell_angle_alpha 90.00
_cell_angle_beta 100.035(4)
_cell_angle_gamma 90.00
_cell_formula_units_Z 4
_cell_length_a 9.7723(13)
_cell_length_b 19.150(2)
_cell_length_c 19.972(3)
_cell_measurement_reflns_used 3506
_cell_measurement_temperature 100(2)
_cell_measurement_theta_max 24.86
_cell_measurement_theta_min 2.33
_cell_volume 3680.4(8)
_computing_cell_refinement 'Bruker APEX2 v2011.4-0'
_computing_data_collection 'Bruker APEX2 v2011.4-0'
_computing_data_reduction 'Bruker SAINT V7.60A'
_computing_molecular_graphics 'Bruker SHELXTL'
_computing_publication_material 'Bruker SHELXTL'
_computing_structure_refinement 'SHELXL-97 (Sheldrick, 2008)'
_computing_structure_solution 'SHELXS-97 (Sheldrick, 2008)'
_diffrn_ambient_temperature 100(2)
_diffrn_detector_area_resol_mean 512
_diffrn_detector_type '4K CCD area detector APEX II'
_diffrn_measured_fraction_theta_full 0.996
_diffrn_measured_fraction_theta_max 0.996
_diffrn_measurement_device_type 'APEX DUO Kappa 4-axis goniometer'
_diffrn_measurement_method
;
 Fullsphere data collection, phi and omega scans
;
_diffrn_measurement_specimen_support 'magnetic support with MicroMount'
_diffrn_radiation_monochromator 'Quazar MX Multilayer Optics'
_diffrn_radiation_type MoK\a
_diffrn_radiation_wavelength 0.71073
_diffrn_reflns_av_R_equivalents 0.0771
_diffrn_reflns_av_sigmaI/netI 0.0819
_diffrn_reflns_limit_h_max 11
_diffrn_reflns_limit_h_min -11
_diffrn_reflns_limit_k_max 23
_diffrn_reflns_limit_k_min -15
_diffrn_reflns_limit_l_max 24
_diffrn_reflns_limit_l_min -23
_diffrn_reflns_number 24689
_diffrn_reflns_theta_full 25.41
_diffrn_reflns_theta_max 25.41
_diffrn_reflns_theta_min 1.48
_diffrn_source 'Microfocus source E025 IuS'
_diffrn_source_current 0.6
_diffrn_source_power 50
_diffrn_source_size '0.2 mm x 0.2 mm fine focus'
_diffrn_source_type 'Bruker APEX DUO'
_exptl_absorpt_coefficient_mu 0.631
_exptl_absorpt_correction_T_max 0.9571
_exptl_absorpt_correction_T_min 0.9113
_exptl_absorpt_correction_type empirical
_exptl_absorpt_process_details
; 
 SADABS Version 2008/1 Bruker-Nonius
 Blessing, Acta Cryst. (1995) A51 33-38
;
_exptl_crystal_colour colourless
_exptl_crystal_density_diffrn 1.415
_exptl_crystal_density_method 'not measured'
_exptl_crystal_description prism
_exptl_crystal_F_000 1612
_exptl_crystal_size_max 0.15
_exptl_crystal_size_mid 0.07
_exptl_crystal_size_min 0.07
_refine_diff_density_max 1.925
_refine_diff_density_min -1.235
_refine_diff_density_rms 0.113
_refine_ls_extinction_method none
_refine_ls_goodness_of_fit_ref 1.050
_refine_ls_hydrogen_treatment noref
_refine_ls_matrix_type full
_refine_ls_number_parameters 482
_refine_ls_number_reflns 6759
_refine_ls_number_restraints 115
_refine_ls_restrained_S_all 1.044
_refine_ls_R_factor_all 0.0994
_refine_ls_R_factor_gt 0.0571
_refine_ls_shift/su_max 0.000
_refine_ls_shift/su_mean 0.000
_refine_ls_structure_factor_coef Fsqd
_refine_ls_weighting_details 'calc w=1/[\s^2^(Fo^2^)+(0.0362P)^2^+14.2045P] where P=(Fo^2^+2Fc^2^)/3'
_refine_ls_weighting_scheme calc
_refine_ls_wR_factor_gt 0.1169
_refine_ls_wR_factor_ref 0.1329
_reflns_number_gt 4479
_reflns_number_total 6759
_reflns_threshold_expression >2sigma(I)
_cod_data_source_file om401126m_si_002.cif
_cod_data_source_block mo_fm82c_0m
_cod_depositor_comments
;
The following automatic conversions were performed:

'_symmetry_cell_setting' value 'Monoclinic' changed to 'monoclinic'
according to
/usr/data/users/saulius/automatic-downloads/current/ACS/lib/dictionaries/cif_core.dic
dictionary named 'cif_core.dic' version 2.4.2 from 2011-04-26.

Automatic conversion script
Id: cif_fix_values 2281 2013-09-26 08:29:07Z andrius 
;
_cod_original_sg_symbol_H-M P2(1)/c
_cod_database_code 4082444

loop_
_symmetry_equiv_pos_as_xyz
'x, y, z'
'-x, y+1/2, -z+1/2'
'-x, -y, -z'
'x, -y-1/2, z-1/2'

loop_
_atom_site_label
_atom_site_type_symbol
_atom_site_fract_x
_atom_site_fract_y
_atom_site_fract_z
_atom_site_U_iso_or_equiv
_atom_site_adp_type
_atom_site_occupancy
_atom_site_symmetry_multiplicity
_atom_site_calc_flag
_atom_site_refinement_flags
_atom_site_disorder_assembly
_atom_site_disorder_group
C1 C 0.1686(5) 0.7465(3) 0.2981(3) 0.0195(12) Uani 1 1 d . . .
C2 C 0.2120(5) 0.6871(3) 0.3363(3) 0.0232(13) Uani 1 1 d . . .
H2 H 0.2446 0.6476 0.3149 0.028 Uiso 1 1 calc R . .
C3 C 0.2080(6) 0.6853(3) 0.4051(3) 0.0279(14) Uani 1 1 d . . .
H3 H 0.2371 0.6444 0.4306 0.033 Uiso 1 1 calc R . .
C4 C 0.1623(6) 0.7422(3) 0.4371(3) 0.0257(14) Uani 1 1 d . . .
H4 H 0.1631 0.7406 0.4847 0.031 Uiso 1 1 calc R . .
C5 C 0.1149(5) 0.8020(3) 0.4008(3) 0.0201(12) Uani 1 1 d . . .
C6 C 0.1191(5) 0.8018(3) 0.3324(3) 0.0191(12) Uani 1 1 d . . .
C7 C 0.0556(5) 0.8669(3) 0.4311(3) 0.0215(12) Uani 1 1 d . . .
C8 C -0.1057(6) 0.8629(3) 0.4124(3) 0.0280(13) Uani 1 1 d . . .
H8A H -0.1389 0.8218 0.4340 0.042 Uiso 1 1 calc R . .
H8C H -0.1332 0.8592 0.3629 0.042 Uiso 1 1 calc R . .
H8B H -0.1464 0.9051 0.4285 0.042 Uiso 1 1 calc R . .
C9 C 0.0963(6) 0.8715(3) 0.5069(3) 0.0294(14) Uani 1 1 d . . .
H9B H 0.0662 0.9165 0.5226 0.044 Uiso 1 1 calc R . .
H9C H 0.1974 0.8674 0.5195 0.044 Uiso 1 1 calc RD . .
H9A H 0.0517 0.8336 0.5281 0.044 Uiso 1 1 calc R . .
C10 C 0.1031(5) 0.9293(3) 0.3932(3) 0.0212(13) Uani 1 1 d . . .
C11 C 0.1375(6) 0.9952(3) 0.4230(3) 0.0228(13) Uani 1 1 d . . .
H11 H 0.1358 1.0022 0.4699 0.027 Uiso 1 1 calc R . .
C12 C 0.1736(6) 1.0496(3) 0.3841(3) 0.0273(14) Uani 1 1 d . . .
H12 H 0.1968 1.0937 0.4048 0.033 Uiso 1 1 calc R . .
C13 C 0.1765(5) 1.0412(3) 0.3164(3) 0.0211(12) Uani 1 1 d . . .
H13 H 0.2006 1.0797 0.2909 0.025 Uiso 1 1 calc R . .
C14 C 0.1447(5) 0.9769(3) 0.2841(3) 0.0207(12) Uani 1 1 d . . .
C15 C 0.1082(5) 0.9234(3) 0.3251(3) 0.0181(12) Uani 1 1 d . . .
O1 O 0.0746(3) 0.85955(19) 0.29266(17) 0.0174(8) Uani 1 1 d . . .
C16 C 0.2238(6) 1.0397(3) 0.1675(3) 0.0227(13) Uani 1 1 d . . .
C17 C 0.1373(6) 1.0973(3) 0.1519(3) 0.0282(14) Uani 1 1 d . . .
H17 H 0.0422 1.0938 0.1561 0.034 Uiso 1 1 calc R . .
C18 C 0.1869(7) 1.1595(3) 0.1304(3) 0.0332(15) Uani 1 1 d . . .
H18 H 0.1266 1.1984 0.1204 0.040 Uiso 1 1 calc R . .
C19 C 0.3245(7) 1.1646(3) 0.1236(3) 0.0377(16) Uani 1 1 d . . .
H19 H 0.3587 1.2073 0.1087 0.045 Uiso 1 1 calc R . .
C20 C 0.4121(7) 1.1088(4) 0.1379(4) 0.0442(19) Uani 1 1 d . . .
H20 H 0.5067 1.1130 0.1329 0.053 Uiso 1 1 calc R . .
C21 C 0.3632(6) 1.0458(3) 0.1597(3) 0.0336(16) Uani 1 1 d . . .
H21 H 0.4243 1.0071 0.1693 0.040 Uiso 1 1 calc R . .
C22 C -0.0148(6) 0.9552(3) 0.1497(3) 0.0228(13) Uani 1 1 d . . .
C23 C -0.0334(6) 0.9533(3) 0.0790(3) 0.0252(13) Uani 1 1 d . . .
H23 H 0.0453 0.9510 0.0571 0.030 Uiso 1 1 calc R . .
C24 C -0.1656(6) 0.9549(3) 0.0403(3) 0.0344(16) Uani 1 1 d . . .
H24 H -0.1767 0.9542 -0.0079 0.041 Uiso 1 1 calc R . .
C25 C -0.2815(6) 0.9574(3) 0.0713(3) 0.0369(16) Uani 1 1 d . . .
H25 H -0.3721 0.9591 0.0448 0.044 Uiso 1 1 calc R . .
C26 C -0.2638(6) 0.9574(4) 0.1413(4) 0.0438(18) Uani 1 1 d . . .
H26 H -0.3430 0.9582 0.1629 0.053 Uiso 1 1 calc R . .
C27 C -0.1324(6) 0.9565(3) 0.1805(3) 0.0309(15) Uani 1 1 d . . .
H27 H -0.1222 0.9566 0.2287 0.037 Uiso 1 1 calc R . .
C28 C -0.0090(5) 0.7558(3) 0.1701(3) 0.0182(12) Uani 1 1 d . . .
C29 C -0.0491(6) 0.7782(3) 0.1036(3) 0.0243(13) Uani 1 1 d . . .
H29 H 0.0188 0.7947 0.0787 0.029 Uiso 1 1 calc R . .
C30 C -0.1881(6) 0.7763(3) 0.0732(3) 0.0318(15) Uani 1 1 d . . .
H30 H -0.2150 0.7905 0.0272 0.038 Uiso 1 1 calc R . .
C31 C -0.2876(6) 0.7539(3) 0.1100(4) 0.0360(17) Uani 1 1 d . . .
H31 H -0.3828 0.7529 0.0893 0.043 Uiso 1 1 calc R . .
C32 C -0.2490(6) 0.7331(3) 0.1762(3) 0.0301(15) Uani 1 1 d . . .
H32 H -0.3174 0.7190 0.2019 0.036 Uiso 1 1 calc R . .
C33 C -0.1098(5) 0.7326(3) 0.2055(3) 0.0229(13) Uani 1 1 d . . .
H33 H -0.0830 0.7160 0.2507 0.028 Uiso 1 1 calc R . .
C34 C 0.2425(6) 0.6745(3) 0.1872(3) 0.0198(12) Uani 1 1 d U . .
C35 C 0.1627(6) 0.6142(3) 0.1808(3) 0.0257(13) Uani 1 1 d U . .
H35 H 0.0666 0.6172 0.1833 0.031 Uiso 1 1 calc R . .
C36 C 0.2206(6) 0.5496(3) 0.1709(3) 0.0289(13) Uani 1 1 d U . .
H36 H 0.1640 0.5089 0.1659 0.035 Uiso 1 1 calc R . .
C37 C 0.3599(7) 0.5445(3) 0.1684(3) 0.0372(15) Uani 1 1 d U . .
H37 H 0.4007 0.5003 0.1629 0.045 Uiso 1 1 calc R . .
C38 C 0.4407(6) 0.6047(3) 0.1738(4) 0.0394(15) Uani 1 1 d U . .
H38 H 0.5367 0.6017 0.1713 0.047 Uiso 1 1 calc R . .
C39 C 0.3822(6) 0.6684(3) 0.1827(3) 0.0324(14) Uani 1 1 d U . .
H39 H 0.4384 0.7092 0.1860 0.039 Uiso 1 1 calc R . .
C40 C 0.3584(6) 0.8626(3) 0.0940(3) 0.0304(14) Uani 1 1 d . . .
C41 C 0.4786(6) 0.8584(3) 0.2536(3) 0.0296(13) Uani 1 1 d . . .
O2 O 0.3977(5) 0.8696(3) 0.0445(2) 0.0644(17) Uani 1 1 d . . .
O3 O 0.5815(5) 0.8569(3) 0.2902(3) 0.0601(15) Uani 1 1 d . . .
P1 P 0.17627(14) 0.75933(7) 0.20779(7) 0.0182(3) Uani 1 1 d . . .
P2 P 0.16386(14) 0.95614(7) 0.19660(8) 0.0192(3) Uani 1 1 d . . .
Pd1 Pd 0.31160(4) 0.85828(2) 0.18447(2) 0.01940(13) Uani 1 1 d . . .
C1S C 0.4896(15) 0.9606(9) 0.5052(8) 0.053(3) Uani 0.60 1 d PU . 1
H1S1 H 0.5589 0.9447 0.5444 0.063 Uiso 0.60 1 calc PR . 1
H1S2 H 0.3963 0.9533 0.5169 0.063 Uiso 0.60 1 calc PR . 1
C2S C 0.5022(13) 0.9160(8) 0.4454(7) 0.051(3) Uani 0.60 1 d PU A 1
H2S1 H 0.4264 0.9278 0.4074 0.061 Uiso 0.60 1 calc PR A 1
H2S2 H 0.5916 0.9262 0.4305 0.061 Uiso 0.60 1 calc PR A 1
C3S C 0.495(3) 0.8405(12) 0.4610(9) 0.053(4) Uani 0.60 1 d PU A 1
H3S1 H 0.5859 0.8249 0.4857 0.079 Uiso 0.60 1 calc PR A 1
H3S2 H 0.4718 0.8141 0.4186 0.079 Uiso 0.60 1 calc PR A 1
H3S3 H 0.4242 0.8326 0.4892 0.079 Uiso 0.60 1 calc PR A 1
C1S' C 0.505(3) 0.9731(16) 0.4746(13) 0.067(6) Uani 0.40 1 d PU . 2
H1S3 H 0.5949 0.9795 0.4586 0.081 Uiso 0.40 1 calc PR . 2
H1S4 H 0.4304 0.9812 0.4351 0.081 Uiso 0.40 1 calc PR . 2
C2S' C 0.4967(16) 0.8993(13) 0.4963(13) 0.071(5) Uani 0.40 1 d PU B 2
H2S3 H 0.4114 0.8945 0.5164 0.085 Uiso 0.40 1 calc PRD B 2
H2S4 H 0.5766 0.8905 0.5332 0.085 Uiso 0.40 1 calc PR B 2
C3S' C 0.495(5) 0.838(2) 0.4405(17) 0.077(8) Uani 0.40 1 d PU B 2
H3S4 H 0.4184 0.8462 0.4026 0.115 Uiso 0.40 1 calc PR B 2
H3S5 H 0.4818 0.7928 0.4615 0.115 Uiso 0.40 1 calc PR B 2
H3S6 H 0.5832 0.8380 0.4237 0.115 Uiso 0.40 1 calc PR B 2

loop_
_atom_site_aniso_label
_atom_site_aniso_U_11
_atom_site_aniso_U_22
_atom_site_aniso_U_33
_atom_site_aniso_U_23
_atom_site_aniso_U_13
_atom_site_aniso_U_12
C1 0.011(3) 0.015(3) 0.032(3) -0.003(2) 0.003(2) 0.004(2)
C2 0.016(3) 0.016(3) 0.037(4) 0.000(3) 0.004(3) 0.002(2)
C3 0.030(3) 0.018(3) 0.034(4) 0.003(3) 0.001(3) 0.002(3)
C4 0.028(3) 0.023(3) 0.025(3) 0.001(3) 0.002(3) 0.000(3)
C5 0.014(3) 0.017(3) 0.030(3) -0.001(2) 0.004(2) -0.004(2)
C6 0.016(3) 0.008(3) 0.034(3) 0.006(2) 0.004(2) 0.001(2)
C7 0.020(3) 0.013(3) 0.033(3) -0.002(3) 0.009(2) -0.002(3)
C8 0.028(3) 0.023(3) 0.036(3) 0.002(3) 0.014(3) 0.003(3)
C9 0.034(3) 0.022(3) 0.032(3) -0.004(3) 0.007(3) 0.001(3)
C10 0.016(3) 0.017(3) 0.030(3) -0.001(3) 0.002(2) 0.004(2)
C11 0.019(3) 0.020(3) 0.030(3) -0.007(3) 0.005(2) 0.003(3)
C12 0.023(3) 0.014(3) 0.042(4) -0.008(3) -0.001(3) -0.001(3)
C13 0.012(3) 0.015(3) 0.036(3) 0.000(3) 0.004(2) -0.002(2)
C14 0.013(3) 0.014(3) 0.035(3) -0.002(3) 0.003(2) 0.002(2)
C15 0.006(2) 0.012(3) 0.036(3) -0.004(2) 0.003(2) 0.001(2)
O1 0.0148(17) 0.0110(18) 0.0268(19) -0.0013(17) 0.0051(15) -0.0005(17)
C16 0.023(3) 0.014(3) 0.032(3) 0.002(3) 0.009(3) -0.006(2)
C17 0.026(3) 0.018(3) 0.042(4) 0.004(3) 0.012(3) 0.001(3)
C18 0.044(4) 0.012(3) 0.044(4) 0.003(3) 0.012(3) 0.000(3)
C19 0.039(4) 0.022(3) 0.051(4) 0.010(3) 0.006(3) -0.013(3)
C20 0.025(3) 0.037(4) 0.072(5) 0.014(4) 0.011(3) -0.013(3)
C21 0.017(3) 0.027(4) 0.055(4) 0.002(3) 0.002(3) -0.003(3)
C22 0.020(3) 0.009(3) 0.039(4) 0.001(3) 0.005(3) -0.004(2)
C23 0.018(3) 0.021(3) 0.038(4) 0.002(3) 0.009(3) -0.007(3)
C24 0.035(4) 0.030(4) 0.036(4) 0.006(3) 0.002(3) -0.010(3)
C25 0.021(3) 0.037(4) 0.050(4) 0.009(3) -0.004(3) -0.001(3)
C26 0.019(3) 0.061(5) 0.054(5) 0.008(4) 0.013(3) 0.007(3)
C27 0.022(3) 0.037(4) 0.034(4) -0.002(3) 0.007(3) -0.002(3)
C28 0.011(3) 0.010(3) 0.033(3) -0.005(2) 0.003(2) -0.001(2)
C29 0.019(3) 0.016(3) 0.040(4) -0.005(3) 0.011(3) -0.004(2)
C30 0.027(3) 0.027(4) 0.037(4) -0.001(3) -0.005(3) 0.003(3)
C31 0.015(3) 0.023(3) 0.066(5) -0.006(3) -0.004(3) 0.004(3)
C32 0.012(3) 0.026(3) 0.054(4) -0.005(3) 0.010(3) -0.005(3)
C33 0.014(3) 0.016(3) 0.039(4) -0.002(3) 0.007(3) 0.002(2)
C34 0.015(2) 0.017(3) 0.029(3) 0.000(2) 0.008(2) 0.001(2)
C35 0.020(3) 0.022(3) 0.038(3) -0.001(3) 0.010(2) -0.002(2)
C36 0.031(3) 0.017(3) 0.041(3) -0.001(3) 0.011(3) -0.006(2)
C37 0.039(3) 0.022(3) 0.050(4) -0.006(3) 0.006(3) 0.010(3)
C38 0.019(3) 0.031(3) 0.069(4) -0.010(3) 0.012(3) 0.009(3)
C39 0.016(3) 0.024(3) 0.057(4) -0.010(3) 0.007(3) -0.001(2)
C40 0.021(3) 0.034(4) 0.036(4) -0.001(3) 0.003(3) -0.005(3)
C41 0.025(3) 0.023(3) 0.041(4) -0.002(3) 0.005(3) -0.003(3)
O2 0.044(3) 0.116(5) 0.034(3) -0.005(3) 0.009(2) -0.034(3)
O3 0.041(3) 0.062(4) 0.066(3) -0.009(3) -0.020(3) 0.004(3)
P1 0.0121(7) 0.0129(7) 0.0303(8) -0.0013(6) 0.0056(6) 0.0000(6)
P2 0.0139(7) 0.0123(7) 0.0327(9) 0.0008(6) 0.0075(6) -0.0005(6)
Pd1 0.0129(2) 0.0138(2) 0.0325(2) -0.0005(2) 0.00705(16) -0.0002(2)
C1S 0.038(6) 0.063(6) 0.055(6) 0.003(5) 0.002(5) -0.003(5)
C2S 0.036(5) 0.062(6) 0.054(6) 0.007(5) 0.009(5) 0.007(5)
C3S 0.038(6) 0.064(6) 0.057(8) 0.002(6) 0.008(7) -0.001(6)
C1S' 0.059(8) 0.077(8) 0.066(8) 0.004(7) 0.010(7) 0.006(7)
C2S' 0.066(8) 0.076(8) 0.070(8) 0.001(6) 0.010(7) 0.006(7)
C3S' 0.072(11) 0.083(9) 0.075(11) -0.004(8) 0.014(8) -0.003(8)

loop_
_atom_type_symbol
_atom_type_description
_atom_type_scat_dispersion_real
_atom_type_scat_dispersion_imag
_atom_type_scat_source
C C 0.0033 0.0016 'International Tables Vol C Tables 4.2.6.8 and 6.1.1.4'
H H 0.0000 0.0000 'International Tables Vol C Tables 4.2.6.8 and 6.1.1.4'
O O 0.0106 0.0060 'International Tables Vol C Tables 4.2.6.8 and 6.1.1.4'
P P 0.1023 0.0942 'International Tables Vol C Tables 4.2.6.8 and 6.1.1.4'
Pd Pd -0.9988 1.0072 'International Tables Vol C Tables 4.2.6.8 and 6.1.1.4'

loop_
_geom_angle_atom_site_label_1
_geom_angle_atom_site_label_2
_geom_angle_atom_site_label_3
_geom_angle
_geom_angle_site_symmetry_1
_geom_angle_site_symmetry_3
C6 C1 C2 116.8(5) . .
C6 C1 P1 117.3(4) . .
C2 C1 P1 125.9(4) . .
C3 C2 C1 120.4(5) . .
C4 C3 C2 120.6(5) . .
C3 C4 C5 121.0(6) . .
C6 C5 C4 116.8(5) . .
C6 C5 C7 118.1(5) . .
C4 C5 C7 125.1(5) . .
C5 C6 O1 120.4(5) . .
C5 C6 C1 124.3(5) . .
O1 C6 C1 115.3(5) . .
C9 C7 C10 113.7(5) . .
C9 C7 C5 113.1(5) . .
C10 C7 C5 105.7(4) . .
C9 C7 C8 108.9(5) . .
C10 C7 C8 107.6(4) . .
C5 C7 C8 107.5(4) . .
C15 C10 C11 116.4(5) . .
C15 C10 C7 119.4(5) . .
C11 C10 C7 124.2(5) . .
C12 C11 C10 120.2(5) . .
C13 C12 C11 121.2(5) . .
C12 C13 C14 121.3(5) . .
C15 C14 C13 115.7(5) . .
C15 C14 P2 118.6(4) . .
C13 C14 P2 125.4(4) . .
C10 C15 O1 119.1(5) . .
C10 C15 C14 125.2(5) . .
O1 C15 C14 115.7(5) . .
C6 O1 C15 114.1(4) . .
C17 C16 C21 118.2(5) . .
C17 C16 P2 123.2(4) . .
C21 C16 P2 118.5(4) . .
C18 C17 C16 121.4(6) . .
C19 C18 C17 119.6(6) . .
C20 C19 C18 120.6(6) . .
C19 C20 C21 120.3(6) . .
C20 C21 C16 119.9(6) . .
C23 C22 C27 118.3(5) . .
C23 C22 P2 117.6(4) . .
C27 C22 P2 124.0(5) . .
C24 C23 C22 120.7(5) . .
C25 C24 C23 120.5(6) . .
C26 C25 C24 119.1(6) . .
C25 C26 C27 121.0(6) . .
C26 C27 C22 120.4(6) . .
C33 C28 C29 118.9(5) . .
C33 C28 P1 122.7(4) . .
C29 C28 P1 118.4(4) . .
C28 C29 C30 120.2(5) . .
C31 C30 C29 120.0(6) . .
C32 C31 C30 120.1(6) . .
C31 C32 C33 119.7(6) . .
C28 C33 C32 121.1(6) . .
C35 C34 C39 117.9(5) . .
C35 C34 P1 123.2(4) . .
C39 C34 P1 118.7(5) . .
C34 C35 C36 121.2(5) . .
C37 C36 C35 119.9(6) . .
C36 C37 C38 119.4(6) . .
C39 C38 C37 120.3(6) . .
C38 C39 C34 121.3(6) . .
O2 C40 Pd1 172.4(5) . .
O3 C41 Pd1 174.8(6) . .
C34 P1 C1 100.3(2) . .
C34 P1 C28 103.8(2) . .
C1 P1 C28 101.1(2) . .
C34 P1 Pd1 115.50(18) . .
C1 P1 Pd1 114.48(18) . .
C28 P1 Pd1 119.06(18) . .
C22 P2 C16 100.1(3) . .
C22 P2 C14 104.0(3) . .
C16 P2 C14 101.8(3) . .
C22 P2 Pd1 118.44(18) . .
C16 P2 Pd1 114.70(19) . .
C14 P2 Pd1 115.37(18) . .
C40 Pd1 C41 110.8(2) . .
C40 Pd1 P1 116.16(19) . .
C41 Pd1 P1 106.58(19) . .
C40 Pd1 P2 107.69(19) . .
C41 Pd1 P2 111.82(19) . .
P1 Pd1 P2 103.58(5) . .
C2S C1S C1S 114.9(17) . 3_676
C3S C2S C1S 112.1(13) . .
C1S' C1S' C2S' 117(3) 3_676 .
C1S' C2S' C3S' 119(2) . .

loop_
_geom_bond_atom_site_label_1
_geom_bond_atom_site_label_2
_geom_bond_distance
_geom_bond_site_symmetry_2
C1 C6 1.392(7) .
C1 C2 1.394(8) .
C1 P1 1.835(6) .
C2 C3 1.382(8) .
C3 C4 1.377(8) .
C4 C5 1.390(8) .
C5 C6 1.376(8) .
C5 C7 1.537(8) .
C6 O1 1.386(6) .
C7 C9 1.500(8) .
C7 C10 1.529(8) .
C7 C8 1.557(7) .
C10 C15 1.375(7) .
C10 C11 1.410(8) .
C11 C12 1.381(8) .
C12 C13 1.367(8) .
C13 C14 1.398(7) .
C14 C15 1.397(8) .
C14 P2 1.834(6) .
C15 O1 1.395(6) .
C16 C17 1.392(8) .
C16 C21 1.403(8) .
C16 P2 1.833(5) .
C17 C18 1.381(8) .
C18 C19 1.379(9) .
C19 C20 1.368(9) .
C20 C21 1.396(9) .
C22 C23 1.392(8) .
C22 C27 1.395(8) .
C22 P2 1.831(6) .
C23 C24 1.385(8) .
C24 C25 1.383(9) .
C25 C26 1.377(9) .
C26 C27 1.382(8) .
C28 C33 1.383(7) .
C28 C29 1.385(8) .
C28 P1 1.837(5) .
C29 C30 1.388(8) .
C30 C31 1.386(9) .
C31 C32 1.369(9) .
C32 C33 1.384(7) .
C34 C35 1.386(8) .
C34 C39 1.389(7) .
C34 P1 1.822(6) .
C35 C36 1.390(8) .
C36 C37 1.375(9) .
C37 C38 1.390(9) .
C38 C39 1.372(8) .
C40 O2 1.129(7) .
C40 Pd1 1.942(6) .
C41 O3 1.137(7) .
C41 Pd1 1.945(6) .
P1 Pd1 2.4024(15) .
P2 Pd1 2.4036(15) .
C1S C2S 1.49(2) .
C1S C1S 1.54(3) 3_676
C2S C3S 1.48(3) .
C1S' C1S' 1.46(6) 3_676
C1S' C2S' 1.48(4) .
C2S' C3S' 1.62(4) .

loop_
_geom_torsion_atom_site_label_1
_geom_torsion_atom_site_label_2
_geom_torsion_atom_site_label_3
_geom_torsion_atom_site_label_4
_geom_torsion
_geom_torsion_site_symmetry_1
C6 C1 C2 C3 -1.4(8) .
P1 C1 C2 C3 176.4(4) .
C1 C2 C3 C4 -0.6(9) .
C2 C3 C4 C5 2.0(9) .
C3 C4 C5 C6 -1.4(8) .
C3 C4 C5 C7 177.0(5) .
C4 C5 C6 O1 -179.6(5) .
C7 C5 C6 O1 1.8(7) .
C4 C5 C6 C1 -0.7(8) .
C7 C5 C6 C1 -179.3(5) .
C2 C1 C6 C5 2.1(8) .
P1 C1 C6 C5 -175.9(4) .
C2 C1 C6 O1 -178.9(4) .
P1 C1 C6 O1 3.1(6) .
C6 C5 C7 C9 -161.8(5) .
C4 C5 C7 C9 19.8(8) .
C6 C5 C7 C10 -36.8(6) .
C4 C5 C7 C10 144.8(5) .
C6 C5 C7 C8 77.9(6) .
C4 C5 C7 C8 -100.5(6) .
C9 C7 C10 C15 161.8(5) .
C5 C7 C10 C15 37.1(6) .
C8 C7 C10 C15 -77.5(6) .
C9 C7 C10 C11 -21.0(7) .
C5 C7 C10 C11 -145.7(5) .
C8 C7 C10 C11 99.6(6) .
C15 C10 C11 C12 0.1(8) .
C7 C10 C11 C12 -177.1(5) .
C10 C11 C12 C13 0.2(8) .
C11 C12 C13 C14 -0.8(8) .
C12 C13 C14 C15 0.9(8) .
C12 C13 C14 P2 -172.6(4) .
C11 C10 C15 O1 -179.6(4) .
C7 C10 C15 O1 -2.3(7) .
C11 C10 C15 C14 0.2(8) .
C7 C10 C15 C14 177.5(5) .
C13 C14 C15 C10 -0.7(8) .
P2 C14 C15 C10 173.4(4) .
C13 C14 C15 O1 179.2(4) .
P2 C14 C15 O1 -6.8(6) .
C5 C6 O1 C15 37.5(6) .
C1 C6 O1 C15 -141.5(5) .
C10 C15 O1 C6 -37.1(6) .
C14 C15 O1 C6 143.1(5) .
C21 C16 C17 C18 -1.1(9) .
P2 C16 C17 C18 179.7(5) .
C16 C17 C18 C19 0.6(10) .
C17 C18 C19 C20 0.0(10) .
C18 C19 C20 C21 0.0(11) .
C19 C20 C21 C16 -0.4(11) .
C17 C16 C21 C20 1.0(10) .
P2 C16 C21 C20 -179.7(5) .
C27 C22 C23 C24 1.9(8) .
P2 C22 C23 C24 -177.8(5) .
C22 C23 C24 C25 -0.8(9) .
C23 C24 C25 C26 -0.8(10) .
C24 C25 C26 C27 1.3(10) .
C25 C26 C27 C22 -0.2(11) .
C23 C22 C27 C26 -1.4(9) .
P2 C22 C27 C26 178.3(5) .
C33 C28 C29 C30 -0.6(8) .
P1 C28 C29 C30 -180.0(4) .
C28 C29 C30 C31 1.7(9) .
C29 C30 C31 C32 -0.4(9) .
C30 C31 C32 C33 -1.9(9) .
C29 C28 C33 C32 -1.7(8) .
P1 C28 C33 C32 177.6(5) .
C31 C32 C33 C28 3.0(9) .
C39 C34 C35 C36 0.6(9) .
P1 C34 C35 C36 -174.3(5) .
C34 C35 C36 C37 1.0(10) .
C35 C36 C37 C38 -1.8(10) .
C36 C37 C38 C39 1.0(11) .
C37 C38 C39 C34 0.6(10) .
C35 C34 C39 C38 -1.4(9) .
P1 C34 C39 C38 173.7(5) .
C35 C34 P1 C1 73.2(5) .
C39 C34 P1 C1 -101.7(5) .
C35 C34 P1 C28 -31.0(5) .
C39 C34 P1 C28 154.1(5) .
C35 C34 P1 Pd1 -163.2(4) .
C39 C34 P1 Pd1 22.0(5) .
C6 C1 P1 C34 -179.0(4) .
C2 C1 P1 C34 3.2(5) .
C6 C1 P1 C28 -72.6(5) .
C2 C1 P1 C28 109.6(5) .
C6 C1 P1 Pd1 56.6(4) .
C2 C1 P1 Pd1 -121.2(5) .
C33 C28 P1 C34 90.9(5) .
C29 C28 P1 C34 -89.8(5) .
C33 C28 P1 C1 -12.8(5) .
C29 C28 P1 C1 166.5(4) .
C33 C28 P1 Pd1 -139.1(4) .
C29 C28 P1 Pd1 40.2(5) .
C23 C22 P2 C16 63.6(5) .
C27 C22 P2 C16 -116.2(5) .
C23 C22 P2 C14 168.5(4) .
C27 C22 P2 C14 -11.2(6) .
C23 C22 P2 Pd1 -61.8(5) .
C27 C22 P2 Pd1 118.5(5) .
C17 C16 P2 C22 33.1(6) .
C21 C16 P2 C22 -146.1(5) .
C17 C16 P2 C14 -73.7(5) .
C21 C16 P2 C14 107.1(5) .
C17 C16 P2 Pd1 161.0(4) .
C21 C16 P2 Pd1 -18.2(6) .
C15 C14 P2 C22 80.4(5) .
C13 C14 P2 C22 -106.1(5) .
C15 C14 P2 C16 -175.9(4) .
C13 C14 P2 C16 -2.4(5) .
C15 C14 P2 Pd1 -51.0(5) .
C13 C14 P2 Pd1 122.4(4) .
O2 C40 Pd1 C41 -34(5) .
O2 C40 Pd1 P1 -156(5) .
O2 C40 Pd1 P2 88(5) .
O3 C41 Pd1 C40 -20(7) .
O3 C41 Pd1 P1 107(7) .
O3 C41 Pd1 P2 -140(7) .
C34 P1 Pd1 C40 50.7(3) .
C1 P1 Pd1 C40 166.6(3) .
C28 P1 Pd1 C40 -73.8(3) .
C34 P1 Pd1 C41 -73.3(3) .
C1 P1 Pd1 C41 42.5(3) .
C28 P1 Pd1 C41 162.1(3) .
C34 P1 Pd1 P2 168.6(2) .
C1 P1 Pd1 P2 -75.59(19) .
C28 P1 Pd1 P2 44.1(2) .
C22 P2 Pd1 C40 71.8(3) .
C16 P2 Pd1 C40 -46.2(3) .
C14 P2 Pd1 C40 -164.0(3) .
C22 P2 Pd1 C41 -166.2(3) .
C16 P2 Pd1 C41 75.9(3) .
C14 P2 Pd1 C41 -42.0(3) .
C22 P2 Pd1 P1 -51.8(2) .
C16 P2 Pd1 P1 -169.7(2) .
C14 P2 Pd1 P1 72.4(2) .
C1S C1S C2S C3S 174.1(17) 3_676
C1S' C1S' C2S' C3S' 175(3) 3_676
